data_1546481
loop_
_publ_author_name
'Gardner, Benedict'
'King, David M.'
'Tuna, Floriana'
'Wooles, Ashley'
'Chilton, Nicholas F.'
'Liddle, Stephen'

_publ_section_title
;
 Assessing Crystal Field and Magnetic Interactions in
 Diuranium-\m-Chalcogenide Triamidoamine Complexes With UIV-E-UIV Cores (E
 = S, Se, Te): Implications for Determining the Presence or Absence of
 Actinide-Actinide Magnetic Exchange
;
_journal_name_full 'Chem. Sci.'
_journal_paper_doi 10.1039/C7SC01998J
_journal_year 2017
_chemical_formula_moiety 'C39 H93 N7 O P Si3 U'
_chemical_formula_sum 'C39 H93 N7 O P Si3 U'
_chemical_formula_weight 1029.47
_space_group_crystal_system orthorhombic
_space_group_IT_number 19
_space_group_name_Hall 'P 2ac 2ab'
_space_group_name_H-M_alt 'P 21 21 21'
_symmetry_space_group_name_Hall 'P 2ac 2ab'
_symmetry_space_group_name_H-M 'P 21 21 21'
_atom_sites_solution_hydrogens 'geom, Me from difmap'
_atom_sites_solution_primary direct
_atom_sites_solution_secondary difmap
_audit_creation_date 2016-03-18
_audit_creation_method
;
Olex2 1.2
(compiled 2016.02.19 svn.r3266 for OlexSys, GUI svn.r5155)
;
_audit_update_record
;
2017-04-30 deposited with the CCDC.
2017-07-05 downloaded from the CCDC.
;
_cell_angle_alpha 90
_cell_angle_beta 90
_cell_angle_gamma 90
_cell_formula_units_Z 4
_cell_length_a 13.4366(5)
_cell_length_b 14.7631(5)
_cell_length_c 25.3924(9)
_cell_measurement_reflns_used 10986
_cell_measurement_temperature 90(2)
_cell_measurement_theta_max 27.36
_cell_measurement_theta_min 2.21
_cell_volume 5037.0(3)
_computing_cell_refinement 'Bruker SAINT version 6.36A (Bruker, 2002)'
_computing_data_collection 'Bruker SMART version 5.625 (Bruker, 2001)'
_computing_data_reduction 'Bruker SAINT; SHELXTL (Sheldrick, 2008)'
_computing_molecular_graphics 'Olex2 (Dolomanov et al., 2009)'
_computing_publication_material 'Olex2 (Dolomanov et al., 2009)'
_computing_structure_refinement 'ShelXL (Sheldrick, 2015)'
_computing_structure_solution 'SIR2004 (Burla et al., 2007)'
_diffrn_ambient_temperature 90(2)
_diffrn_detector 'Bruker APEX2 area detector'
_diffrn_detector_area_resol_mean 8.366
_diffrn_detector_type 'CCD area detector'
_diffrn_measured_fraction_theta_full 0.995
_diffrn_measured_fraction_theta_max 0.995
_diffrn_measurement_device 'three-circle diffractometer'
_diffrn_measurement_device_type 'Bruker SMART APEX CCD area detector'
_diffrn_measurement_method \w
_diffrn_radiation_monochromator graphite
_diffrn_radiation_probe x-ray
_diffrn_radiation_type MoK\a
_diffrn_radiation_wavelength 0.71073
_diffrn_reflns_av_R_equivalents 0.0297
_diffrn_reflns_av_unetI/netI 0.0430
_diffrn_reflns_Laue_measured_fraction_full 0.995
_diffrn_reflns_Laue_measured_fraction_max 0.995
_diffrn_reflns_limit_h_max 12
_diffrn_reflns_limit_h_min -17
_diffrn_reflns_limit_k_max 12
_diffrn_reflns_limit_k_min -19
_diffrn_reflns_limit_l_max 32
_diffrn_reflns_limit_l_min -32
_diffrn_reflns_number 24682
_diffrn_reflns_point_group_measured_fraction_full 0.996
_diffrn_reflns_point_group_measured_fraction_max 0.996
_diffrn_reflns_theta_full 27.407
_diffrn_reflns_theta_max 27.407
_diffrn_reflns_theta_min 2.116
_diffrn_source 'microfocus sealed X-ray tube'
_diffrn_source_current 40.0
_diffrn_source_power 2.0
_diffrn_source_type 'Incoatec I\ms'
_diffrn_source_voltage 50.0
_diffrn_standards_number 0
_exptl_absorpt_coefficient_mu 3.360
_exptl_absorpt_correction_T_max 0.4305
_exptl_absorpt_correction_T_min 0.3693
_exptl_absorpt_correction_type multi-scan
_exptl_absorpt_process_details
;
SADABS-2007/2 (Bruker,2007) was used for absorption correction.
wR2(int) was 0.0550 before and 0.0310 after correction.
The Ratio of minimum to maximum transmission is 0.8578.
The \l/2 correction factor is 0.0015.
;
_exptl_crystal_colour purple
_exptl_crystal_density_diffrn 1.358
_exptl_crystal_density_method 'not measured'
_exptl_crystal_description block
_exptl_crystal_F_000 2132
_exptl_crystal_size_max 0.33
_exptl_crystal_size_mid 0.32
_exptl_crystal_size_min 0.23
_refine_diff_density_max 1.546
_refine_diff_density_min -0.401
_refine_diff_density_rms 0.084
_refine_ls_abs_structure_details
;
 Refined as an inversion twin.
;
_refine_ls_abs_structure_Flack 0.346(4)
_refine_ls_extinction_method none
_refine_ls_goodness_of_fit_ref 0.996
_refine_ls_hydrogen_treatment constr
_refine_ls_matrix_type full
_refine_ls_number_parameters 494
_refine_ls_number_reflns 11116
_refine_ls_number_restraints 0
_refine_ls_restrained_S_all 0.996
_refine_ls_R_factor_all 0.0277
_refine_ls_R_factor_gt 0.0255
_refine_ls_shift/su_max 0.001
_refine_ls_shift/su_mean 0.000
_refine_ls_structure_factor_coef Fsqd
_refine_ls_weighting_details 'w=1/[\s^2^(Fo^2^)+(0.0258P)^2^] where P=(Fo^2^+2Fc^2^)/3'
_refine_ls_weighting_scheme calc
_refine_ls_wR_factor_gt 0.0544
_refine_ls_wR_factor_ref 0.0552
_reflns_Friedel_coverage 0.816
_reflns_Friedel_fraction_full 0.997
_reflns_Friedel_fraction_max 0.997
_reflns_number_gt 10604
_reflns_number_total 11116
_reflns_threshold_expression 'I > 2\s(I)'
_cod_data_source_file c7sc01998j2.cif
_cod_data_source_block 3
_cod_database_code 1546481
_shelx_shelxl_version_number 2014/7
_shelx_space_group_comment
;
The symmetry employed for this shelxl refinement is uniquely defined
by the following loop, which should always be used as a source of
symmetry information in preference to the above space-group names.
They are only intended as comments.
;
_olex2_refinement_description
;
1. Twinned data refinement
 Scales: 0.654(4) 0.346(4)
2. Fixed Uiso
 At 1.2 times of:
  All C(H) groups, All C(H,H) groups
 At 1.5 times of:
  All C(H,H,H) groups
3.a Ternary CH refined with riding coordinates:
 C12(H12), C23(H23), C1(H1), C29(H29), C26(H26), C15(H15), C18(H18), C4(H4),
 C7(H7)
3.b Secondary CH2 refined with riding coordinates:
 C11(H11a,H11b), C10(H10a,H10b), C22(H22a,H22b), C21(H21a,H21b), C33(H33a,
 H33b), C32(H32a,H32b)
3.c Idealised Me refined as rotating group:
 C24(H24a,H24b,H24c), C8(H8a,H8b,H8c), C39(H39a,H39b,H39c), C28(H28a,H28b,
 H28c), C6(H6a,H6b,H6c), C35(H35a,H35b,H35c), C14(H14a,H14b,H14c), C30(H30a,
 H30b,H30c), C31(H31a,H31b,H31c), C36(H36a,H36b,H36c), C16(H16a,H16b,H16c),
 C25(H25a,H25b,H25c), C38(H38a,H38b,H38c), C17(H17a,H17b,H17c), C19(H19a,H19b,
 H19c), C2(H2a,H2b,H2c), C9(H9a,H9b,H9c), C13(H13a,H13b,H13c), C5(H5a,H5b,H5c),
 C34(H34a,H34b,H34c), C37(H37a,H37b,H37c), C20(H20a,H20b,H20c), C27(H27a,H27b,
 H27c), C3(H3a,H3b,H3c)
;
_olex2_submission_original_sample_id UDKINQ
_olex2_submission_special_instructions 'No special instructions were received'

loop_
_space_group_symop_operation_xyz
'x, y, z'
'-x+1/2, -y, z+1/2'
'x+1/2, -y+1/2, -z'
'-x, y+1/2, -z+1/2'

loop_
_atom_site_label
_atom_site_type_symbol
_atom_site_fract_x
_atom_site_fract_y
_atom_site_fract_z
_atom_site_U_iso_or_equiv
_atom_site_adp_type
_atom_site_occupancy
_atom_site_site_symmetry_order
_atom_site_calc_flag
_atom_site_refinement_flags_posn
U1 U 0.19431(2) 0.55693(2) 0.07239(2) 0.01368(5) Uani 1 1 d .
P1 P 0.28462(10) 0.35536(9) 0.16617(5) 0.0201(3) Uani 1 1 d .
Si2 Si 0.29223(11) 0.74052(9) 0.15780(5) 0.0179(3) Uani 1 1 d .
Si1 Si 0.33930(9) 0.45492(9) -0.03953(5) 0.0165(3) Uani 1 1 d .
Si3 Si -0.07321(10) 0.51025(9) 0.09367(5) 0.0156(3) Uani 1 1 d .
C12 C 0.1975(5) 0.6914(3) 0.20554(16) 0.0222(10) Uani 1 1 d .
H12 H 0.1897 0.6263 0.1954 0.027 Uiso 1 1 calc R
C23 C -0.1936(4) 0.5702(3) 0.11214(16) 0.0199(9) Uani 1 1 d .
H23 H -0.2171 0.5998 0.0790 0.024 Uiso 1 1 calc R
O1 O 0.2542(2) 0.4304(2) 0.12952(12) 0.0210(7) Uani 1 1 d .
C11 C 0.1788(4) 0.6637(3) -0.04930(16) 0.0181(10) Uani 1 1 d .
H11A H 0.2477 0.6864 -0.0537 0.022 Uiso 1 1 calc R
H11B H 0.1366 0.6919 -0.0767 0.022 Uiso 1 1 calc R
C24 C -0.1849(4) 0.6471(3) 0.15270(18) 0.0255(11) Uani 1 1 d .
H24A H -0.1712 0.6214 0.1875 0.038 Uiso 1 1 calc GR
H24B H -0.2475 0.6811 0.1538 0.038 Uiso 1 1 calc GR
H24C H -0.1306 0.6878 0.1426 0.038 Uiso 1 1 calc GR
N1 N 0.2438(3) 0.5198(3) -0.01541(15) 0.0175(8) Uani 1 1 d .
C10 C 0.1769(3) 0.5610(3) -0.05495(16) 0.0211(10) Uani 1 1 d .
H10A H 0.1082 0.5384 -0.0497 0.025 Uiso 1 1 calc R
H10B H 0.1988 0.5437 -0.0908 0.025 Uiso 1 1 calc R
N4 N 0.1410(3) 0.6878(3) 0.00374(14) 0.0150(8) Uani 1 1 d .
C1 C 0.4410(3) 0.4505(4) 0.01262(18) 0.0211(10) Uani 1 1 d .
H1 H 0.4094 0.4239 0.0447 0.025 Uiso 1 1 calc R
C29 C -0.1084(4) 0.4316(3) 0.03681(17) 0.0210(10) Uani 1 1 d .
H29 H -0.1548 0.3846 0.0509 0.025 Uiso 1 1 calc R
N3 N 0.0205(3) 0.5850(2) 0.07746(15) 0.0157(8) Uani 1 1 d .
C8 C 0.4602(4) 0.4351(4) -0.13477(18) 0.0253(11) Uani 1 1 d .
H8A H 0.5231 0.4335 -0.1152 0.038 Uiso 1 1 calc GR
H8B H 0.4724 0.4580 -0.1704 0.038 Uiso 1 1 calc GR
H8C H 0.4323 0.3739 -0.1368 0.038 Uiso 1 1 calc GR
C39 C 0.2185(4) 0.4462(4) 0.25014(18) 0.0312(12) Uani 1 1 d .
H39A H 0.1784 0.4745 0.2224 0.047 Uiso 1 1 calc GR
H39B H 0.2471 0.4933 0.2727 0.047 Uiso 1 1 calc GR
H39C H 0.1761 0.4063 0.2714 0.047 Uiso 1 1 calc GR
N7 N 0.2979(3) 0.3936(3) 0.22641(14) 0.0242(9) Uani 1 1 d .
C28 C -0.0781(4) 0.3427(4) 0.1533(2) 0.0273(12) Uani 1 1 d .
H28A H -0.1486 0.3516 0.1619 0.041 Uiso 1 1 calc GR
H28B H -0.0464 0.3067 0.1810 0.041 Uiso 1 1 calc GR
H28C H -0.0726 0.3109 0.1195 0.041 Uiso 1 1 calc GR
N2 N 0.2645(3) 0.6980(3) 0.09673(15) 0.0170(8) Uani 1 1 d .
C6 C 0.2161(4) 0.3266(4) -0.0929(2) 0.0316(13) Uani 1 1 d .
H6A H 0.1569 0.3584 -0.0801 0.047 Uiso 1 1 calc GR
H6B H 0.1998 0.2627 -0.0991 0.047 Uiso 1 1 calc GR
H6C H 0.2386 0.3543 -0.1259 0.047 Uiso 1 1 calc GR
C22 C 0.1862(4) 0.7743(3) 0.02176(17) 0.0183(9) Uani 1 1 d .
H22A H 0.1399 0.8058 0.0459 0.022 Uiso 1 1 calc R
H22B H 0.1985 0.8142 -0.0089 0.022 Uiso 1 1 calc R
C21 C 0.2834(3) 0.7547(3) 0.04987(18) 0.0179(10) Uani 1 1 d .
H21A H 0.3294 0.7228 0.0257 0.022 Uiso 1 1 calc R
H21B H 0.3151 0.8123 0.0607 0.022 Uiso 1 1 calc R
C35 C 0.4809(4) 0.3639(4) 0.1449(3) 0.0368(15) Uani 1 1 d .
H35A H 0.4628 0.4280 0.1413 0.055 Uiso 1 1 calc GR
H35B H 0.5185 0.3447 0.1138 0.055 Uiso 1 1 calc GR
H35C H 0.5219 0.3558 0.1764 0.055 Uiso 1 1 calc GR
C14 C 0.2314(4) 0.6910(4) 0.26372(19) 0.0313(13) Uani 1 1 d .
H14A H 0.2969 0.6621 0.2664 0.047 Uiso 1 1 calc GR
H14B H 0.1832 0.6571 0.2850 0.047 Uiso 1 1 calc GR
H14C H 0.2356 0.7534 0.2767 0.047 Uiso 1 1 calc GR
C30 C -0.0153(4) 0.3826(3) 0.0158(2) 0.0251(12) Uani 1 1 d .
H30A H 0.0316 0.4272 0.0016 0.038 Uiso 1 1 calc GR
H30B H -0.0347 0.3403 -0.0121 0.038 Uiso 1 1 calc GR
H30C H 0.0165 0.3491 0.0446 0.038 Uiso 1 1 calc GR
N5 N 0.3906(3) 0.3094(3) 0.14953(17) 0.0274(10) Uani 1 1 d .
C26 C -0.0264(4) 0.4352(4) 0.14922(17) 0.0198(10) Uani 1 1 d .
H26 H 0.0454 0.4226 0.1417 0.024 Uiso 1 1 calc R
C31 C -0.1615(4) 0.4804(4) -0.00864(19) 0.0262(12) Uani 1 1 d .
H31A H -0.2232 0.5079 0.0044 0.039 Uiso 1 1 calc GR
H31B H -0.1773 0.4366 -0.0365 0.039 Uiso 1 1 calc GR
H31C H -0.1180 0.5277 -0.0228 0.039 Uiso 1 1 calc GR
C36 C 0.1569(4) 0.2405(4) 0.1187(2) 0.0314(13) Uani 1 1 d .
H36A H 0.1648 0.2852 0.0905 0.047 Uiso 1 1 calc GR
H36B H 0.0860 0.2277 0.1239 0.047 Uiso 1 1 calc GR
H36C H 0.1916 0.1845 0.1090 0.047 Uiso 1 1 calc GR
C16 C 0.5009(4) 0.7358(4) 0.1434(2) 0.0255(12) Uani 1 1 d .
H16A H 0.4869 0.7149 0.1075 0.038 Uiso 1 1 calc GR
H16B H 0.5659 0.7126 0.1547 0.038 Uiso 1 1 calc GR
H16C H 0.5018 0.8022 0.1441 0.038 Uiso 1 1 calc GR
C33 C 0.0316(3) 0.6936(3) 0.00323(18) 0.0175(10) Uani 1 1 d .
H33A H 0.0045 0.6491 -0.0222 0.021 Uiso 1 1 calc R
H33B H 0.0110 0.7548 -0.0082 0.021 Uiso 1 1 calc R
C15 C 0.4196(4) 0.7007(3) 0.18093(18) 0.0221(11) Uani 1 1 d .
H15 H 0.4323 0.7256 0.2169 0.027 Uiso 1 1 calc R
C25 C -0.2785(4) 0.5047(4) 0.1284(2) 0.0286(12) Uani 1 1 d .
H25A H -0.2855 0.4571 0.1018 0.043 Uiso 1 1 calc GR
H25B H -0.3410 0.5385 0.1313 0.043 Uiso 1 1 calc GR
H25C H -0.2625 0.4772 0.1625 0.043 Uiso 1 1 calc GR
C18 C 0.2997(4) 0.8705(3) 0.15982(18) 0.0240(10) Uani 1 1 d .
H18 H 0.3572 0.8875 0.1369 0.029 Uiso 1 1 calc R
C38 C 0.3683(4) 0.3578(4) 0.2645(2) 0.0381(15) Uani 1 1 d .
H38A H 0.3320 0.3290 0.2935 0.057 Uiso 1 1 calc GR
H38B H 0.4092 0.4073 0.2783 0.057 Uiso 1 1 calc GR
H38C H 0.4112 0.3129 0.2474 0.057 Uiso 1 1 calc GR
C17 C 0.4258(4) 0.5976(4) 0.1832(2) 0.0265(12) Uani 1 1 d .
H17A H 0.3772 0.5747 0.2088 0.040 Uiso 1 1 calc GR
H17B H 0.4929 0.5794 0.1940 0.040 Uiso 1 1 calc GR
H17C H 0.4112 0.5724 0.1484 0.040 Uiso 1 1 calc GR
C19 C 0.3246(5) 0.9063(4) 0.2149(2) 0.0392(15) Uani 1 1 d .
H19A H 0.2691 0.8937 0.2388 0.059 Uiso 1 1 calc GR
H19B H 0.3359 0.9719 0.2131 0.059 Uiso 1 1 calc GR
H19C H 0.3849 0.8764 0.2279 0.059 Uiso 1 1 calc GR
C32 C -0.0101(3) 0.6744(3) 0.05778(17) 0.0174(10) Uani 1 1 d .
H32A H 0.0133 0.7217 0.0825 0.021 Uiso 1 1 calc R
H32B H -0.0836 0.6773 0.0565 0.021 Uiso 1 1 calc R
C2 C 0.5284(4) 0.3888(4) -0.0011(2) 0.0307(13) Uani 1 1 d .
H2A H 0.5035 0.3282 -0.0097 0.046 Uiso 1 1 calc GR
H2B H 0.5736 0.3850 0.0291 0.046 Uiso 1 1 calc GR
H2C H 0.5642 0.4136 -0.0314 0.046 Uiso 1 1 calc GR
C9 C 0.4281(4) 0.5943(3) -0.1057(2) 0.0305(13) Uani 1 1 d .
H9A H 0.3809 0.6347 -0.0880 0.046 Uiso 1 1 calc GR
H9B H 0.4385 0.6150 -0.1420 0.046 Uiso 1 1 calc GR
H9C H 0.4917 0.5949 -0.0868 0.046 Uiso 1 1 calc GR
C13 C 0.0942(4) 0.7331(4) 0.2008(2) 0.0290(12) Uani 1 1 d .
H13A H 0.0968 0.7968 0.2115 0.044 Uiso 1 1 calc GR
H13B H 0.0478 0.7003 0.2235 0.044 Uiso 1 1 calc GR
H13C H 0.0717 0.7292 0.1641 0.044 Uiso 1 1 calc GR
C5 C 0.2631(4) 0.2899(3) -0.0007(2) 0.0263(12) Uani 1 1 d .
H5A H 0.3182 0.2871 0.0245 0.039 Uiso 1 1 calc GR
H5B H 0.2391 0.2284 -0.0079 0.039 Uiso 1 1 calc GR
H5C H 0.2088 0.3261 0.0142 0.039 Uiso 1 1 calc GR
C34 C 0.4105(5) 0.2124(4) 0.1496(3) 0.0479(17) Uani 1 1 d .
H34A H 0.4549 0.1976 0.1790 0.072 Uiso 1 1 calc GR
H34B H 0.4422 0.1952 0.1164 0.072 Uiso 1 1 calc GR
H34C H 0.3478 0.1793 0.1536 0.072 Uiso 1 1 calc GR
N6 N 0.1991(4) 0.2760(3) 0.16723(15) 0.0247(9) Uani 1 1 d .
C4 C 0.2990(4) 0.3332(3) -0.05166(17) 0.0222(10) Uani 1 1 d .
H4 H 0.3578 0.2983 -0.0647 0.027 Uiso 1 1 calc R
C37 C 0.1827(6) 0.2172(4) 0.2128(2) 0.0404(15) Uani 1 1 d .
H37A H 0.2145 0.1584 0.2066 0.061 Uiso 1 1 calc GR
H37B H 0.1111 0.2084 0.2181 0.061 Uiso 1 1 calc GR
H37C H 0.2116 0.2453 0.2443 0.061 Uiso 1 1 calc GR
C20 C 0.2106(4) 0.9232(3) 0.1388(2) 0.0301(13) Uani 1 1 d .
H20A H 0.1968 0.9043 0.1025 0.045 Uiso 1 1 calc GR
H20B H 0.2254 0.9881 0.1395 0.045 Uiso 1 1 calc GR
H20C H 0.1522 0.9109 0.1608 0.045 Uiso 1 1 calc GR
C27 C -0.0300(4) 0.4814(4) 0.20324(18) 0.0255(12) Uani 1 1 d .
H27A H 0.0026 0.5407 0.2011 0.038 Uiso 1 1 calc GR
H27B H 0.0045 0.4437 0.2292 0.038 Uiso 1 1 calc GR
H27C H -0.0995 0.4895 0.2140 0.038 Uiso 1 1 calc GR
C7 C 0.3864(4) 0.4980(3) -0.10633(19) 0.0209(11) Uani 1 1 d .
H7 H 0.3263 0.5006 -0.1295 0.025 Uiso 1 1 calc R
C3 C 0.4804(4) 0.5435(4) 0.0291(2) 0.0291(12) Uani 1 1 d .
H3A H 0.5149 0.5717 -0.0006 0.044 Uiso 1 1 calc GR
H3B H 0.5269 0.5363 0.0586 0.044 Uiso 1 1 calc GR
H3C H 0.4247 0.5820 0.0401 0.044 Uiso 1 1 calc GR

loop_
_atom_site_aniso_label
_atom_site_aniso_U_11
_atom_site_aniso_U_22
_atom_site_aniso_U_33
_atom_site_aniso_U_23
_atom_site_aniso_U_13
_atom_site_aniso_U_12
U1 0.01304(7) 0.01377(7) 0.01424(7) 0.00069(7) -0.00081(7) 0.00078(7)
P1 0.0192(8) 0.0212(7) 0.0199(6) 0.0059(5) -0.0011(5) 0.0022(5)
Si2 0.0155(7) 0.0208(7) 0.0175(6) -0.0032(5) -0.0003(6) -0.0003(6)
Si1 0.0161(6) 0.0152(7) 0.0182(5) -0.0021(5) 0.0013(5) 0.0000(5)
Si3 0.0141(6) 0.0161(6) 0.0165(5) 0.0005(5) 0.0004(5) -0.0012(5)
C12 0.023(3) 0.028(3) 0.016(2) -0.0014(18) 0.000(2) -0.001(3)
C23 0.014(2) 0.027(3) 0.0183(18) 0.0016(18) 0.000(2) 0.001(2)
O1 0.0199(18) 0.021(2) 0.0225(15) 0.0040(15) -0.0009(13) 0.0005(15)
C11 0.016(3) 0.022(2) 0.0167(19) 0.0039(18) 0.0003(19) 0.005(2)
C24 0.022(3) 0.031(3) 0.023(2) -0.006(2) 0.005(2) 0.005(3)
N1 0.017(2) 0.018(2) 0.0174(18) -0.0006(16) -0.0019(16) 0.0036(17)
C10 0.020(3) 0.028(3) 0.0155(18) -0.003(2) -0.0010(17) 0.003(2)
N4 0.012(2) 0.016(2) 0.0167(18) 0.0003(16) -0.0002(16) 0.0001(16)
C1 0.019(2) 0.020(3) 0.024(2) -0.001(2) -0.0001(19) 0.004(2)
C29 0.022(3) 0.017(3) 0.024(2) -0.002(2) 0.0005(19) -0.004(2)
N3 0.0152(19) 0.0120(18) 0.0200(18) -0.0004(15) -0.0030(17) -0.0015(14)
C8 0.028(3) 0.025(3) 0.023(2) -0.006(2) 0.008(2) -0.004(3)
C39 0.033(3) 0.037(3) 0.024(2) 0.002(3) 0.005(2) 0.007(3)
N7 0.022(2) 0.030(2) 0.0208(18) 0.0062(16) -0.002(2) 0.003(2)
C28 0.034(3) 0.021(3) 0.026(2) 0.006(2) 0.001(2) -0.004(3)
N2 0.014(2) 0.019(2) 0.0179(18) -0.0001(16) -0.0004(16) -0.0011(16)
C6 0.037(4) 0.028(3) 0.029(2) -0.008(2) 0.005(2) -0.012(3)
C22 0.019(2) 0.016(2) 0.020(2) 0.0018(17) 0.002(2) 0.000(2)
C21 0.015(3) 0.017(2) 0.022(2) -0.0019(18) 0.0021(19) -0.0022(19)
C35 0.019(3) 0.042(4) 0.050(4) 0.013(3) 0.001(3) 0.005(3)
C14 0.025(3) 0.045(4) 0.023(2) -0.002(2) 0.004(2) 0.001(3)
C30 0.030(3) 0.018(3) 0.027(3) -0.002(2) 0.002(2) 0.003(2)
N5 0.021(2) 0.025(3) 0.036(2) 0.010(2) 0.004(2) 0.0060(19)
C26 0.016(2) 0.021(3) 0.022(2) 0.004(2) -0.0006(19) -0.004(2)
C31 0.032(3) 0.024(3) 0.022(2) -0.002(2) -0.007(2) -0.002(2)
C36 0.033(3) 0.033(3) 0.028(3) 0.007(2) -0.002(2) -0.008(3)
C16 0.019(3) 0.033(3) 0.024(2) -0.005(2) -0.001(2) -0.002(2)
C33 0.013(2) 0.019(3) 0.021(2) 0.0002(19) -0.0020(19) -0.001(2)
C15 0.020(3) 0.029(3) 0.017(2) -0.004(2) -0.001(2) -0.001(2)
C25 0.017(3) 0.040(3) 0.029(3) 0.000(2) 0.001(2) -0.001(2)
C18 0.021(3) 0.023(3) 0.028(2) -0.0052(19) 0.000(3) -0.001(2)
C38 0.032(3) 0.054(4) 0.028(3) 0.008(3) -0.009(3) 0.004(3)
C17 0.021(3) 0.029(3) 0.029(3) 0.002(2) 0.003(2) 0.005(2)
C19 0.041(4) 0.032(3) 0.044(3) -0.015(3) -0.008(3) 0.000(3)
C32 0.013(2) 0.014(2) 0.024(2) -0.0008(19) 0.0024(18) -0.0001(19)
C2 0.025(3) 0.029(3) 0.039(3) -0.006(2) -0.006(3) 0.013(3)
C9 0.031(3) 0.021(3) 0.039(3) -0.002(2) 0.016(3) -0.001(2)
C13 0.021(3) 0.041(3) 0.025(2) -0.004(2) 0.003(2) -0.001(3)
C5 0.027(3) 0.018(3) 0.034(3) 0.000(2) 0.007(2) -0.001(2)
C34 0.033(4) 0.036(4) 0.074(5) -0.004(3) 0.002(4) 0.011(3)
N6 0.028(2) 0.024(2) 0.0214(18) 0.0058(16) -0.002(2) -0.003(2)
C4 0.023(3) 0.016(2) 0.028(2) -0.0048(19) 0.009(2) -0.004(2)
C37 0.052(4) 0.038(3) 0.032(3) 0.012(3) 0.001(3) -0.010(3)
C20 0.029(3) 0.022(3) 0.039(3) -0.006(2) 0.000(2) 0.001(2)
C27 0.027(3) 0.031(3) 0.018(2) 0.003(2) -0.004(2) -0.001(2)
C7 0.019(3) 0.020(3) 0.024(2) -0.003(2) 0.001(2) -0.001(2)
C3 0.024(3) 0.026(3) 0.038(3) -0.009(2) -0.012(2) 0.001(2)

loop_
_atom_type_symbol
_atom_type_description
_atom_type_scat_dispersion_real
_atom_type_scat_dispersion_imag
_atom_type_scat_source
C C 0.0033 0.0016 'International Tables Vol C Tables 4.2.6.8 and 6.1.1.4'
H H 0.0000 0.0000 'International Tables Vol C Tables 4.2.6.8 and 6.1.1.4'
N N 0.0061 0.0033 'International Tables Vol C Tables 4.2.6.8 and 6.1.1.4'
O O 0.0106 0.0060 'International Tables Vol C Tables 4.2.6.8 and 6.1.1.4'
P P 0.1023 0.0942 'International Tables Vol C Tables 4.2.6.8 and 6.1.1.4'
Si Si 0.0817 0.0704 'International Tables Vol C Tables 4.2.6.8 and 6.1.1.4'
U U -9.6767 9.6646 'International Tables Vol C Tables 4.2.6.8 and 6.1.1.4'

loop_
_geom_angle_atom_site_label_1
_geom_angle_atom_site_label_2
_geom_angle_atom_site_label_3
_geom_angle
O1 U1 N4 174.73(11)
N1 U1 O1 106.31(12)
N1 U1 N4 68.62(12)
N3 U1 O1 114.54(11)
N3 U1 N1 111.36(13)
N3 U1 N4 69.47(12)
N2 U1 O1 112.20(12)
N2 U1 N1 109.52(13)
N2 U1 N4 69.19(12)
N2 U1 N3 102.94(13)
O1 P1 N7 110.7(2)
O1 P1 N5 112.5(2)
O1 P1 N6 110.2(2)
N7 P1 N6 107.8(2)
N5 P1 N7 106.8(2)
N5 P1 N6 108.6(2)
C12 Si2 C15 106.7(2)
C12 Si2 C18 113.5(2)
N2 Si2 C12 107.0(2)
N2 Si2 C15 111.2(2)
N2 Si2 C18 113.6(2)
C15 Si2 C18 104.7(2)
N1 Si1 C1 107.9(2)
N1 Si1 C4 111.9(2)
N1 Si1 C7 112.1(2)
C1 Si1 C7 112.9(2)
C4 Si1 C1 106.6(2)
C4 Si1 C7 105.3(2)
C23 Si3 C29 105.0(2)
N3 Si3 C23 112.5(2)
N3 Si3 C29 112.9(2)
N3 Si3 C26 107.9(2)
C26 Si3 C23 111.7(2)
C26 Si3 C29 106.7(2)
Si2 C12 H12 105.8
C14 C12 Si2 114.5(4)
C14 C12 H12 105.8
C13 C12 Si2 113.9(3)
C13 C12 H12 105.8
C13 C12 C14 110.2(4)
Si3 C23 H23 105.3
C24 C23 Si3 116.4(4)
C24 C23 H23 105.3
C24 C23 C25 109.7(4)
C25 C23 Si3 113.7(3)
C25 C23 H23 105.3
P1 O1 U1 176.3(2)
H11A C11 H11B 108.4
C10 C11 H11A 110.0
C10 C11 H11B 110.0
N4 C11 H11A 110.0
N4 C11 H11B 110.0
N4 C11 C10 108.6(4)
C23 C24 H24A 109.5
C23 C24 H24B 109.5
C23 C24 H24C 109.5
H24A C24 H24B 109.5
H24A C24 H24C 109.5
H24B C24 H24C 109.5
Si1 N1 U1 132.0(2)
C10 N1 U1 111.7(3)
C10 N1 Si1 116.2(3)
C11 C10 H10A 109.8
C11 C10 H10B 109.8
N1 C10 C11 109.6(4)
N1 C10 H10A 109.8
N1 C10 H10B 109.8
H10A C10 H10B 108.2
C11 N4 U1 108.9(3)
C11 N4 C22 110.2(4)
C22 N4 U1 107.9(3)
C33 N4 U1 108.2(3)
C33 N4 C11 110.4(4)
C33 N4 C22 111.2(4)
Si1 C1 H1 106.1
C2 C1 Si1 114.5(3)
C2 C1 H1 106.1
C2 C1 C3 109.4(4)
C3 C1 Si1 114.1(4)
C3 C1 H1 106.1
Si3 C29 H29 107.7
C30 C29 Si3 110.2(3)
C30 C29 H29 107.7
C31 C29 Si3 113.4(3)
C31 C29 H29 107.7
C31 C29 C30 109.7(4)
Si3 N3 U1 128.31(19)
C32 N3 U1 114.4(3)
C32 N3 Si3 116.8(3)
H8A C8 H8B 109.5
H8A C8 H8C 109.5
H8B C8 H8C 109.5
C7 C8 H8A 109.5
C7 C8 H8B 109.5
C7 C8 H8C 109.5
H39A C39 H39B 109.5
H39A C39 H39C 109.5
H39B C39 H39C 109.5
N7 C39 H39A 109.5
N7 C39 H39B 109.5
N7 C39 H39C 109.5
C39 N7 P1 119.5(3)
C39 N7 C38 113.4(4)
C38 N7 P1 124.5(4)
H28A C28 H28B 109.5
H28A C28 H28C 109.5
H28B C28 H28C 109.5
C26 C28 H28A 109.5
C26 C28 H28B 109.5
C26 C28 H28C 109.5
Si2 N2 U1 130.1(2)
C21 N2 U1 110.9(3)
C21 N2 Si2 119.0(3)
H6A C6 H6B 109.5
H6A C6 H6C 109.5
H6B C6 H6C 109.5
C4 C6 H6A 109.5
C4 C6 H6B 109.5
C4 C6 H6C 109.5
N4 C22 H22A 109.8
N4 C22 H22B 109.8
N4 C22 C21 109.5(4)
H22A C22 H22B 108.2
C21 C22 H22A 109.8
C21 C22 H22B 109.8
N2 C21 C22 109.8(4)
N2 C21 H21A 109.7
N2 C21 H21B 109.7
C22 C21 H21A 109.7
C22 C21 H21B 109.7
H21A C21 H21B 108.2
H35A C35 H35B 109.5
H35A C35 H35C 109.5
H35B C35 H35C 109.5
N5 C35 H35A 109.5
N5 C35 H35B 109.5
N5 C35 H35C 109.5
C12 C14 H14A 109.5
C12 C14 H14B 109.5
C12 C14 H14C 109.5
H14A C14 H14B 109.5
H14A C14 H14C 109.5
H14B C14 H14C 109.5
C29 C30 H30A 109.5
C29 C30 H30B 109.5
C29 C30 H30C 109.5
H30A C30 H30B 109.5
H30A C30 H30C 109.5
H30B C30 H30C 109.5
C35 N5 P1 121.1(4)
C34 N5 P1 124.6(4)
C34 N5 C35 112.9(5)
Si3 C26 H26 106.6
C28 C26 Si3 114.7(3)
C28 C26 H26 106.6
C27 C26 Si3 113.1(4)
C27 C26 C28 108.8(4)
C27 C26 H26 106.6
C29 C31 H31A 109.5
C29 C31 H31B 109.5
C29 C31 H31C 109.5
H31A C31 H31B 109.5
H31A C31 H31C 109.5
H31B C31 H31C 109.5
H36A C36 H36B 109.5
H36A C36 H36C 109.5
H36B C36 H36C 109.5
N6 C36 H36A 109.5
N6 C36 H36B 109.5
N6 C36 H36C 109.5
H16A C16 H16B 109.5
H16A C16 H16C 109.5
H16B C16 H16C 109.5
C15 C16 H16A 109.5
C15 C16 H16B 109.5
C15 C16 H16C 109.5
N4 C33 H33A 109.6
N4 C33 H33B 109.6
N4 C33 C32 110.4(4)
H33A C33 H33B 108.1
C32 C33 H33A 109.6
C32 C33 H33B 109.6
Si2 C15 H15 108.8
C16 C15 Si2 110.1(3)
C16 C15 H15 108.8
C17 C15 Si2 111.6(4)
C17 C15 C16 108.7(4)
C17 C15 H15 108.8
C23 C25 H25A 109.5
C23 C25 H25B 109.5
C23 C25 H25C 109.5
H25A C25 H25B 109.5
H25A C25 H25C 109.5
H25B C25 H25C 109.5
Si2 C18 H18 106.0
C19 C18 Si2 112.4(4)
C19 C18 H18 106.0
C20 C18 Si2 117.3(4)
C20 C18 H18 106.0
C20 C18 C19 108.4(4)
N7 C38 H38A 109.5
N7 C38 H38B 109.5
N7 C38 H38C 109.5
H38A C38 H38B 109.5
H38A C38 H38C 109.5
H38B C38 H38C 109.5
C15 C17 H17A 109.5
C15 C17 H17B 109.5
C15 C17 H17C 109.5
H17A C17 H17B 109.5
H17A C17 H17C 109.5
H17B C17 H17C 109.5
C18 C19 H19A 109.5
C18 C19 H19B 109.5
C18 C19 H19C 109.5
H19A C19 H19B 109.5
H19A C19 H19C 109.5
H19B C19 H19C 109.5
N3 C32 C33 111.9(4)
N3 C32 H32A 109.2
N3 C32 H32B 109.2
C33 C32 H32A 109.2
C33 C32 H32B 109.2
H32A C32 H32B 107.9
C1 C2 H2A 109.5
C1 C2 H2B 109.5
C1 C2 H2C 109.5
H2A C2 H2B 109.5
H2A C2 H2C 109.5
H2B C2 H2C 109.5
H9A C9 H9B 109.5
H9A C9 H9C 109.5
H9B C9 H9C 109.5
C7 C9 H9A 109.5
C7 C9 H9B 109.5
C7 C9 H9C 109.5
C12 C13 H13A 109.5
C12 C13 H13B 109.5
C12 C13 H13C 109.5
H13A C13 H13B 109.5
H13A C13 H13C 109.5
H13B C13 H13C 109.5
H5A C5 H5B 109.5
H5A C5 H5C 109.5
H5B C5 H5C 109.5
C4 C5 H5A 109.5
C4 C5 H5B 109.5
C4 C5 H5C 109.5
N5 C34 H34A 109.5
N5 C34 H34B 109.5
N5 C34 H34C 109.5
H34A C34 H34B 109.5
H34A C34 H34C 109.5
H34B C34 H34C 109.5
C36 N6 P1 121.1(3)
C36 N6 C37 113.4(4)
C37 N6 P1 122.8(4)
Si1 C4 H4 108.4
C6 C4 Si1 112.2(3)
C6 C4 H4 108.4
C5 C4 Si1 110.5(3)
C5 C4 C6 108.9(4)
C5 C4 H4 108.4
N6 C37 H37A 109.5
N6 C37 H37B 109.5
N6 C37 H37C 109.5
H37A C37 H37B 109.5
H37A C37 H37C 109.5
H37B C37 H37C 109.5
C18 C20 H20A 109.5
C18 C20 H20B 109.5
C18 C20 H20C 109.5
H20A C20 H20B 109.5
H20A C20 H20C 109.5
H20B C20 H20C 109.5
C26 C27 H27A 109.5
C26 C27 H27B 109.5
C26 C27 H27C 109.5
H27A C27 H27B 109.5
H27A C27 H27C 109.5
H27B C27 H27C 109.5
Si1 C7 H7 105.5
C8 C7 Si1 115.3(4)
C8 C7 H7 105.5
C9 C7 Si1 114.9(3)
C9 C7 C8 109.2(4)
C9 C7 H7 105.5
C1 C3 H3A 109.5
C1 C3 H3B 109.5
C1 C3 H3C 109.5
H3A C3 H3B 109.5
H3A C3 H3C 109.5
H3B C3 H3C 109.5

loop_
_geom_bond_atom_site_label_1
_geom_bond_atom_site_label_2
_geom_bond_distance
U1 O1 2.498(3)
U1 N1 2.390(4)
U1 N4 2.699(4)
U1 N3 2.375(4)
U1 N2 2.369(4)
P1 O1 1.504(3)
P1 N7 1.640(4)
P1 N5 1.633(5)
P1 N6 1.641(5)
Si2 C12 1.901(5)
Si2 N2 1.714(4)
Si2 C15 1.903(5)
Si2 C18 1.921(5)
Si1 N1 1.715(4)
Si1 C1 1.904(5)
Si1 C4 1.902(5)
Si1 C7 1.919(5)
Si3 C23 1.902(5)
Si3 C29 1.912(5)
Si3 N3 1.724(4)
Si3 C26 1.901(5)
C12 H12 1.0000
C12 C14 1.546(6)
C12 C13 1.524(8)
C23 H23 1.0000
C23 C24 1.538(6)
C23 C25 1.551(7)
C11 H11A 0.9900
C11 H11B 0.9900
C11 C10 1.524(7)
C11 N4 1.483(5)
C24 H24A 0.9800
C24 H24B 0.9800
C24 H24C 0.9800
N1 C10 1.478(6)
C10 H10A 0.9900
C10 H10B 0.9900
N4 C22 1.486(6)
N4 C33 1.472(6)
C1 H1 1.0000
C1 C2 1.527(7)
C1 C3 1.530(7)
C29 H29 1.0000
C29 C30 1.540(7)
C29 C31 1.536(7)
N3 C32 1.471(6)
C8 H8A 0.9800
C8 H8B 0.9800
C8 H8C 0.9800
C8 C7 1.539(7)
C39 H39A 0.9800
C39 H39B 0.9800
C39 H39C 0.9800
C39 N7 1.451(6)
N7 C38 1.453(6)
C28 H28A 0.9800
C28 H28B 0.9800
C28 H28C 0.9800
C28 C26 1.535(7)
N2 C21 1.477(6)
C6 H6A 0.9800
C6 H6B 0.9800
C6 H6C 0.9800
C6 C4 1.532(7)
C22 H22A 0.9900
C22 H22B 0.9900
C22 C21 1.517(6)
C21 H21A 0.9900
C21 H21B 0.9900
C35 H35A 0.9800
C35 H35B 0.9800
C35 H35C 0.9800
C35 N5 1.461(7)
C14 H14A 0.9800
C14 H14B 0.9800
C14 H14C 0.9800
C30 H30A 0.9800
C30 H30B 0.9800
C30 H30C 0.9800
N5 C34 1.457(7)
C26 H26 1.0000
C26 C27 1.533(6)
C31 H31A 0.9800
C31 H31B 0.9800
C31 H31C 0.9800
C36 H36A 0.9800
C36 H36B 0.9800
C36 H36C 0.9800
C36 N6 1.455(6)
C16 H16A 0.9800
C16 H16B 0.9800
C16 H16C 0.9800
C16 C15 1.539(7)
C33 H33A 0.9900
C33 H33B 0.9900
C33 C32 1.520(6)
C15 H15 1.0000
C15 C17 1.527(7)
C25 H25A 0.9800
C25 H25B 0.9800
C25 H25C 0.9800
C18 H18 1.0000
C18 C19 1.532(7)
C18 C20 1.525(7)
C38 H38A 0.9800
C38 H38B 0.9800
C38 H38C 0.9800
C17 H17A 0.9800
C17 H17B 0.9800
C17 H17C 0.9800
C19 H19A 0.9800
C19 H19B 0.9800
C19 H19C 0.9800
C32 H32A 0.9900
C32 H32B 0.9900
C2 H2A 0.9800
C2 H2B 0.9800
C2 H2C 0.9800
C9 H9A 0.9800
C9 H9B 0.9800
C9 H9C 0.9800
C9 C7 1.527(7)
C13 H13A 0.9800
C13 H13B 0.9800
C13 H13C 0.9800
C5 H5A 0.9800
C5 H5B 0.9800
C5 H5C 0.9800
C5 C4 1.522(7)
C34 H34A 0.9800
C34 H34B 0.9800
C34 H34C 0.9800
N6 C37 1.464(6)
C4 H4 1.0000
C37 H37A 0.9800
C37 H37B 0.9800
C37 H37C 0.9800
C20 H20A 0.9800
C20 H20B 0.9800
C20 H20C 0.9800
C27 H27A 0.9800
C27 H27B 0.9800
C27 H27C 0.9800
C7 H7 1.0000
C3 H3A 0.9800
C3 H3B 0.9800
C3 H3C 0.9800

loop_
_geom_torsion_atom_site_label_1
_geom_torsion_atom_site_label_2
_geom_torsion_atom_site_label_3
_geom_torsion_atom_site_label_4
_geom_torsion
U1 N1 C10 C11 60.2(4)
U1 N4 C22 C21 30.7(4)
U1 N4 C33 C32 34.6(4)
U1 N3 C32 C33 50.9(4)
U1 N2 C21 C22 61.6(4)
Si2 N2 C21 C22 -117.4(4)
Si1 N1 C10 C11 -120.5(3)
Si3 N3 C32 C33 -121.8(4)
C12 Si2 N2 U1 -31.5(3)
C12 Si2 N2 C21 147.3(3)
C23 Si3 N3 U1 163.0(2)
C23 Si3 N3 C32 -25.5(4)
O1 P1 N7 C39 51.1(5)
O1 P1 N7 C38 -148.5(4)
O1 P1 N5 C35 57.2(5)
O1 P1 N5 C34 -137.2(5)
O1 P1 N6 C36 47.5(5)
O1 P1 N6 C37 -152.3(4)
C11 N4 C22 C21 -88.1(4)
C11 N4 C33 C32 153.7(4)
C10 C11 N4 U1 33.2(4)
C10 C11 N4 C22 151.4(4)
C10 C11 N4 C33 -85.4(4)
N4 C11 C10 N1 -62.2(5)
N4 C22 C21 N2 -61.6(5)
N4 C33 C32 N3 -57.7(5)
C1 Si1 N1 U1 -23.7(4)
C1 Si1 N1 C10 157.2(3)
C29 Si3 N3 U1 -78.5(3)
C29 Si3 N3 C32 93.1(3)
N7 P1 N5 C35 -64.4(5)
N7 P1 N5 C34 101.1(5)
N7 P1 N6 C36 168.4(4)
N7 P1 N6 C37 -31.4(5)
C22 N4 C33 C32 -83.7(4)
N5 P1 N7 C39 174.0(4)
N5 P1 N7 C38 -25.7(5)
N5 P1 N6 C36 -76.1(5)
N5 P1 N6 C37 84.0(5)
C26 Si3 N3 U1 39.3(3)
C26 Si3 N3 C32 -149.2(3)
C33 N4 C22 C21 149.2(4)
C15 Si2 N2 U1 84.7(3)
C15 Si2 N2 C21 -96.6(4)
C18 Si2 N2 U1 -157.5(3)
C18 Si2 N2 C21 21.2(4)
N6 P1 N7 C39 -69.5(4)
N6 P1 N7 C38 90.9(5)
N6 P1 N5 C35 179.5(4)
N6 P1 N5 C34 -14.9(5)
C4 Si1 N1 U1 93.2(3)
C4 Si1 N1 C10 -85.9(4)
C7 Si1 N1 U1 -148.7(3)
C7 Si1 N1 C10 32.2(4)

loop_
_twin_individual_id
_twin_individual_mass_fraction_refined
1 0.654(4)
2 0.346(4)
